data_1554369
loop_
_publ_author_name
'Lu, Yi-Nan'
'Ma, Chun'
'Lan, Jin-Ping'
'Zhu, Caiqiang'
'Mao, Yu-Jia'
'Mei, Guang-Jian'
'Zhang, Shu'
'Shi, Feng'

_publ_section_title
;
 Catalytic enantioselective and regioselective substitution of
 2,3-indolyldimethanols with enaminones
;
_journal_issue 18
_journal_name_full 'Organic Chemistry Frontiers'
_journal_page_first 2657
_journal_paper_doi 10.1039/C8QO00565F
_journal_volume 5
_journal_year 2018
_chemical_absolute_configuration rmad
_chemical_formula_moiety 'C43 H37 Cl3 N2 O2'
_chemical_formula_sum 'C43 H37 Cl3 N2 O2'
_chemical_formula_weight 720.09
_space_group_crystal_system monoclinic
_space_group_IT_number 4
_space_group_name_Hall 'P 2yb'
_space_group_name_H-M_alt 'P 1 21 1'
_atom_sites_solution_hydrogens geom
_atom_sites_solution_primary dual
_audit_creation_date 2017-12-18
_audit_creation_method
;
Olex2 1.2
(compiled 2017.03.28 svn.r3405 for OlexSys, GUI svn.r5337)
;
_audit_update_record
;
2018-06-07 deposited with the CCDC.
2018-08-08 downloaded from the CCDC.
;
_cell_angle_alpha 90
_cell_angle_beta 99.306(10)
_cell_angle_gamma 90
_cell_formula_units_Z 2
_cell_length_a 10.757(9)
_cell_length_b 12.558(10)
_cell_length_c 14.389(12)
_cell_measurement_reflns_used 3289
_cell_measurement_temperature 296(2)
_cell_measurement_theta_max 23.899
_cell_measurement_theta_min 2.513
_cell_volume 1918(3)
_computing_cell_refinement 'SAINT v7.68A (Bruker, 2009)'
_computing_data_reduction 'SAINT v7.68A (Bruker, 2009)'
_computing_molecular_graphics 'Olex2 (Dolomanov et al., 2009)'
_computing_publication_material 'Olex2 (Dolomanov et al., 2009)'
_computing_structure_refinement 'ShelXL (Sheldrick, 2015)'
_computing_structure_solution 'ShelXT (Sheldrick, 2015)'
_diffrn_ambient_temperature 296.15
_diffrn_measured_fraction_theta_full 0.991
_diffrn_measured_fraction_theta_max 0.944
_diffrn_measurement_device_type 'Bruker APEX-II CCD'
_diffrn_measurement_method '\f and \w scans'
_diffrn_radiation_monochromator graphite
_diffrn_radiation_type MoK\a
_diffrn_radiation_wavelength 0.71073
_diffrn_reflns_av_R_equivalents 0.0729
_diffrn_reflns_av_unetI/netI 0.0920
_diffrn_reflns_Laue_measured_fraction_full 0.991
_diffrn_reflns_Laue_measured_fraction_max 0.944
_diffrn_reflns_limit_h_max 14
_diffrn_reflns_limit_h_min -12
_diffrn_reflns_limit_k_max 16
_diffrn_reflns_limit_k_min -14
_diffrn_reflns_limit_l_max 18
_diffrn_reflns_limit_l_min -18
_diffrn_reflns_number 13691
_diffrn_reflns_point_group_measured_fraction_full 0.853
_diffrn_reflns_point_group_measured_fraction_max 0.785
_diffrn_reflns_theta_full 25.242
_diffrn_reflns_theta_max 28.097
_diffrn_reflns_theta_min 2.165
_diffrn_standards_number 0
_exptl_absorpt_coefficient_mu 0.277
_exptl_absorpt_correction_type none
_exptl_crystal_density_diffrn 1.247
_exptl_crystal_description block
_exptl_crystal_F_000 752
_exptl_crystal_size_max 0.4
_exptl_crystal_size_mid 0.25
_exptl_crystal_size_min 0.2
_refine_diff_density_max 0.240
_refine_diff_density_min -0.263
_refine_diff_density_rms 0.051
_refine_ls_abs_structure_details
;
 Flack x determined using 1230 quotients [(I+)-(I-)]/[(I+)+(I-)]
 (Parsons, Flack and Wagner, Acta Cryst. B69 (2013) 249-259).
;
_refine_ls_abs_structure_Flack 0.00(10)
_refine_ls_extinction_method none
_refine_ls_goodness_of_fit_ref 0.988
_refine_ls_hydrogen_treatment constr
_refine_ls_matrix_type full
_refine_ls_number_parameters 454
_refine_ls_number_reflns 7336
_refine_ls_number_restraints 1
_refine_ls_restrained_S_all 0.987
_refine_ls_R_factor_all 0.1189
_refine_ls_R_factor_gt 0.0663
_refine_ls_shift/su_max 0.000
_refine_ls_shift/su_mean 0.000
_refine_ls_structure_factor_coef Fsqd
_refine_ls_weighting_details 'w=1/[\s^2^(Fo^2^)+(0.0759P)^2^] where P=(Fo^2^+2Fc^2^)/3'
_refine_ls_weighting_scheme calc
_refine_ls_wR_factor_gt 0.1372
_refine_ls_wR_factor_ref 0.1587
_reflns_Friedel_coverage 0.591
_reflns_Friedel_fraction_full 0.700
_reflns_Friedel_fraction_max 0.611
_reflns_number_gt 4523
_reflns_number_total 7336
_reflns_threshold_expression 'I > 2\s(I)'
_cod_data_source_file c8qo00565f2.cif
_cod_data_source_block sf_20171214_lyn_0m
_cod_database_code 1554369
_shelx_shelxl_version_number 2017/1
_shelx_space_group_comment
;
The symmetry employed for this shelxl refinement is uniquely defined
by the following loop, which should always be used as a source of
symmetry information in preference to the above space-group names.
They are only intended as comments.
;
_shelx_estimated_absorpt_t_max 0.947
_shelx_estimated_absorpt_t_min 0.897
_olex2_refinement_description
;
1. Fixed Uiso
 At 1.2 times of:
  All C(H) groups, All C(H,H) groups, All N(H) groups
 At 1.5 times of:
  All C(H,H,H) groups, All O(H) groups
2.a Ternary CH refined with riding coordinates:
 C7(H7)
2.b Secondary CH2 refined with riding coordinates:
 C2(H2B,H2C), C4(H4A,H4B), C37(H37A,H37B)
2.c Aromatic/amide H refined with riding coordinates:
 N1(H1), N2(H2A), C11(H11), C12(H12), C13(H13), C14(H14), C18(H18), C19(H19),
 C21(H21), C22(H22), C24(H24), C25(H25), C27(H27), C28(H28), C30(H30), C31(H31),
  C33(H33), C34(H34), C39(H39), C40(H40), C41(H41), C42(H42), C43(H43)
2.d Idealised Me refined as rotating group:
 C35(H35A,H35B,H35C), C36(H36A,H36B,H36C)
2.e Idealised tetrahedral OH refined as rotating group:
 O2(H2)
;
_olex2_submission_special_instructions 'No special instructions were received'

loop_
_space_group_symop_operation_xyz
'x, y, z'
'-x, y+1/2, -z'

loop_
_atom_site_label
_atom_site_type_symbol
_atom_site_fract_x
_atom_site_fract_y
_atom_site_fract_z
_atom_site_U_iso_or_equiv
_atom_site_adp_type
_atom_site_occupancy
_atom_site_site_symmetry_order
_atom_site_calc_flag
_atom_site_refinement_flags_posn
Cl1 Cl -0.03128(16) -0.45546(16) -0.38520(18) 0.1046(8) Uani 1 1 d .
Cl2 Cl -0.8467(3) -0.3405(2) -0.13495(16) 0.1307(10) Uani 1 1 d .
Cl3 Cl -0.8400(2) -0.0035(3) -1.03485(18) 0.1733(16) Uani 1 1 d .
O1 O -0.3764(3) -0.0895(3) -0.5666(2) 0.0475(9) Uani 1 1 d .
O2 O -0.5542(3) -0.1661(2) -0.4625(2) 0.0398(8) Uani 1 1 d .
H2 H -0.509206 -0.147560 -0.500512 0.060 Uiso 1 1 calc GR
N1 N -0.7084(4) -0.4122(3) -0.5463(3) 0.0372(9) Uani 1 1 d .
H1 H -0.716935 -0.445344 -0.495440 0.045 Uiso 1 1 calc R
N2 N -0.4561(4) -0.3888(4) -0.7636(3) 0.0483(11) Uani 1 1 d .
H2A H -0.535848 -0.377127 -0.771403 0.058 Uiso 1 1 calc R
C1 C -0.3410(4) -0.1623(4) -0.6152(3) 0.0356(11) Uani 1 1 d .
C2 C -0.2007(5) -0.1815(5) -0.6041(4) 0.0470(13) Uani 1 1 d .
H2B H -0.174928 -0.221971 -0.546833 0.056 Uiso 1 1 calc R
H2C H -0.158119 -0.113218 -0.596360 0.056 Uiso 1 1 calc R
C3 C -0.1570(5) -0.2399(4) -0.6850(3) 0.0460(13) Uani 1 1 d .
C4 C -0.2410(5) -0.3378(4) -0.7072(4) 0.0480(13) Uani 1 1 d .
H4A H -0.224809 -0.368656 -0.765831 0.058 Uiso 1 1 calc R
H4B H -0.217593 -0.390314 -0.657979 0.058 Uiso 1 1 calc R
C5 C -0.3803(5) -0.3162(4) -0.7155(3) 0.0388(11) Uani 1 1 d .
C6 C -0.4263(4) -0.2284(4) -0.6738(3) 0.0312(10) Uani 1 1 d .
C7 C -0.5669(4) -0.2032(4) -0.6783(3) 0.0328(11) Uani 1 1 d .
H7 H -0.568250 -0.146165 -0.632004 0.039 Uiso 1 1 calc R
C8 C -0.6424(4) -0.2923(4) -0.6432(3) 0.0310(10) Uani 1 1 d .
C9 C -0.6359(4) -0.3232(4) -0.5506(3) 0.0332(10) Uani 1 1 d .
C10 C -0.7280(4) -0.3658(4) -0.6981(3) 0.0358(11) Uani 1 1 d .
C11 C -0.7790(5) -0.3767(5) -0.7931(4) 0.0513(14) Uani 1 1 d .
H11 H -0.759155 -0.327633 -0.836868 0.062 Uiso 1 1 calc R
C12 C -0.8585(5) -0.4601(5) -0.8217(4) 0.0590(16) Uani 1 1 d .
H12 H -0.891316 -0.468104 -0.885202 0.071 Uiso 1 1 calc R
C13 C -0.8903(6) -0.5326(5) -0.7567(5) 0.0630(17) Uani 1 1 d .
H13 H -0.943899 -0.588751 -0.777754 0.076 Uiso 1 1 calc R
C14 C -0.8456(5) -0.5239(4) -0.6631(4) 0.0495(14) Uani 1 1 d .
H14 H -0.868334 -0.572386 -0.619968 0.059 Uiso 1 1 calc R
C15 C -0.7649(4) -0.4404(4) -0.6345(3) 0.0371(11) Uani 1 1 d .
C16 C -0.5598(5) -0.2797(4) -0.4598(3) 0.0357(11) Uani 1 1 d .
C17 C -0.4262(4) -0.3259(4) -0.4417(3) 0.0359(11) Uani 1 1 d .
C18 C -0.3948(5) -0.4171(4) -0.4852(4) 0.0436(13) Uani 1 1 d .
H18 H -0.456031 -0.451916 -0.527549 0.052 Uiso 1 1 calc R
C19 C -0.2743(5) -0.4582(4) -0.4674(4) 0.0547(15) Uani 1 1 d .
H19 H -0.254418 -0.520425 -0.496934 0.066 Uiso 1 1 calc R
C20 C -0.1845(5) -0.4061(5) -0.4058(4) 0.0548(15) Uani 1 1 d .
C21 C -0.2128(6) -0.3173(5) -0.3606(4) 0.0626(17) Uani 1 1 d .
H21 H -0.151197 -0.284109 -0.317479 0.075 Uiso 1 1 calc R
C22 C -0.3331(5) -0.2758(4) -0.3782(4) 0.0489(14) Uani 1 1 d .
H22 H -0.352008 -0.214137 -0.347575 0.059 Uiso 1 1 calc R
C23 C -0.6308(5) -0.3020(4) -0.3776(3) 0.0399(12) Uani 1 1 d .
C24 C -0.5942(6) -0.3769(4) -0.3088(3) 0.0511(14) Uani 1 1 d .
H24 H -0.524314 -0.419548 -0.311817 0.061 Uiso 1 1 calc R
C25 C -0.6619(8) -0.3889(5) -0.2342(4) 0.072(2) Uani 1 1 d .
H25 H -0.637342 -0.440124 -0.188292 0.086 Uiso 1 1 calc R
C26 C -0.7640(7) -0.3257(6) -0.2285(4) 0.0725(19) Uani 1 1 d .
C27 C -0.8023(7) -0.2530(5) -0.2971(5) 0.0719(19) Uani 1 1 d .
H27 H -0.872254 -0.210517 -0.293697 0.086 Uiso 1 1 calc R
C28 C -0.7379(6) -0.2421(5) -0.3714(4) 0.0546(15) Uani 1 1 d .
H28 H -0.766585 -0.193516 -0.418821 0.065 Uiso 1 1 calc R
C29 C -0.6316(5) -0.1543(4) -0.7709(3) 0.0394(12) Uani 1 1 d .
C30 C -0.7465(6) -0.1071(5) -0.7728(4) 0.0584(16) Uani 1 1 d .
H30 H -0.782311 -0.106492 -0.718119 0.070 Uiso 1 1 calc R
C31 C -0.8110(6) -0.0602(6) -0.8531(5) 0.083(2) Uani 1 1 d .
H31 H -0.888726 -0.028023 -0.852656 0.100 Uiso 1 1 calc R
C32 C -0.7587(7) -0.0620(7) -0.9326(5) 0.089(3) Uani 1 1 d .
C33 C -0.6462(7) -0.1092(8) -0.9343(5) 0.095(3) Uani 1 1 d .
H33 H -0.612224 -0.110432 -0.989746 0.114 Uiso 1 1 calc R
C34 C -0.5812(5) -0.1557(6) -0.8532(4) 0.0615(17) Uani 1 1 d .
H34 H -0.503640 -0.187832 -0.854391 0.074 Uiso 1 1 calc R
C35 C -0.1660(6) -0.1693(6) -0.7715(4) 0.0657(17) Uani 1 1 d .
H35A H -0.133987 -0.207005 -0.820676 0.098 Uiso 1 1 calc GR
H35B H -0.117248 -0.105893 -0.755963 0.098 Uiso 1 1 calc GR
H35C H -0.252432 -0.150459 -0.792580 0.098 Uiso 1 1 calc GR
C36 C -0.0205(6) -0.2756(6) -0.6565(5) 0.0758(19) Uani 1 1 d .
H36A H -0.013356 -0.318455 -0.600635 0.114 Uiso 1 1 calc GR
H36B H 0.032739 -0.214146 -0.644316 0.114 Uiso 1 1 calc GR
H36C H 0.004843 -0.316519 -0.706540 0.114 Uiso 1 1 calc GR
C37 C -0.4137(6) -0.4864(6) -0.8039(6) 0.089(2) Uani 1 1 d .
H37A H -0.370098 -0.530613 -0.753693 0.106 Uiso 1 1 calc R
H37B H -0.354353 -0.468404 -0.845582 0.106 Uiso 1 1 calc R
C38 C -0.5206(6) -0.5481(5) -0.8578(4) 0.0590(16) Uani 1 1 d .
C39 C -0.5940(7) -0.5102(5) -0.9378(5) 0.074(2) Uani 1 1 d .
H39 H -0.580613 -0.441557 -0.958415 0.089 Uiso 1 1 calc R
C40 C -0.6872(8) -0.5721(7) -0.9882(5) 0.083(2) Uani 1 1 d .
H40 H -0.736902 -0.544762 -1.041827 0.100 Uiso 1 1 calc R
C41 C -0.7064(9) -0.6726(8) -0.9596(6) 0.102(3) Uani 1 1 d .
H41 H -0.768028 -0.715142 -0.994163 0.123 Uiso 1 1 calc R
C42 C -0.6362(10) -0.7104(7) -0.8815(6) 0.118(3) Uani 1 1 d .
H42 H -0.650471 -0.778945 -0.861105 0.141 Uiso 1 1 calc R
C43 C -0.5431(8) -0.6491(6) -0.8307(5) 0.090(2) Uani 1 1 d .
H43 H -0.494648 -0.677205 -0.776953 0.108 Uiso 1 1 calc R

loop_
_atom_site_aniso_label
_atom_site_aniso_U_11
_atom_site_aniso_U_22
_atom_site_aniso_U_33
_atom_site_aniso_U_23
_atom_site_aniso_U_13
_atom_site_aniso_U_12
Cl1 0.0426(10) 0.0800(13) 0.180(2) 0.0073(13) -0.0150(11) 0.0136(9)
Cl2 0.181(3) 0.133(2) 0.1043(15) 0.0188(14) 0.1018(17) 0.0053(18)
Cl3 0.0850(16) 0.308(4) 0.1197(18) 0.135(2) -0.0062(13) 0.032(2)
O1 0.049(2) 0.040(2) 0.055(2) -0.0148(17) 0.0127(17) -0.0100(17)
O2 0.050(2) 0.0288(17) 0.0423(19) -0.0001(15) 0.0134(15) 0.0013(16)
N1 0.039(2) 0.033(2) 0.039(2) 0.0092(17) 0.0036(17) -0.0034(18)
N2 0.033(2) 0.050(3) 0.064(3) -0.019(2) 0.012(2) 0.003(2)
C1 0.034(3) 0.037(3) 0.036(2) 0.002(2) 0.006(2) -0.004(2)
C2 0.034(3) 0.054(3) 0.053(3) 0.001(3) 0.006(2) -0.009(3)
C3 0.031(3) 0.058(3) 0.049(3) -0.005(3) 0.008(2) -0.003(3)
C4 0.033(3) 0.047(3) 0.065(3) -0.010(3) 0.011(2) 0.005(2)
C5 0.038(3) 0.043(3) 0.036(2) -0.002(2) 0.007(2) -0.004(2)
C6 0.031(3) 0.033(2) 0.031(2) 0.001(2) 0.0098(19) 0.002(2)
C7 0.033(3) 0.035(3) 0.032(2) 0.0001(19) 0.0085(19) 0.000(2)
C8 0.027(2) 0.031(3) 0.035(2) 0.004(2) 0.0060(19) 0.0040(19)
C9 0.034(3) 0.026(2) 0.039(2) 0.000(2) 0.0050(19) 0.001(2)
C10 0.026(3) 0.039(3) 0.042(3) 0.001(2) 0.006(2) 0.001(2)
C11 0.040(3) 0.068(4) 0.045(3) -0.003(3) 0.005(2) -0.008(3)
C12 0.043(3) 0.088(5) 0.044(3) -0.013(3) 0.000(2) -0.014(3)
C13 0.051(4) 0.055(4) 0.080(4) -0.016(3) 0.001(3) -0.016(3)
C14 0.043(3) 0.043(3) 0.061(3) 0.000(3) 0.004(3) -0.003(3)
C15 0.031(3) 0.034(3) 0.045(3) -0.001(2) 0.004(2) 0.002(2)
C16 0.042(3) 0.028(3) 0.036(2) 0.001(2) 0.003(2) 0.000(2)
C17 0.038(3) 0.032(3) 0.034(2) 0.006(2) -0.003(2) -0.006(2)
C18 0.042(3) 0.034(3) 0.053(3) 0.004(2) 0.000(2) -0.002(2)
C19 0.047(3) 0.034(3) 0.080(4) 0.004(3) 0.001(3) 0.006(3)
C20 0.037(3) 0.043(3) 0.080(4) 0.010(3) -0.003(3) -0.001(3)
C21 0.049(4) 0.053(4) 0.075(4) -0.002(3) -0.023(3) -0.005(3)
C22 0.054(4) 0.039(3) 0.050(3) -0.003(2) -0.002(3) 0.003(3)
C23 0.049(3) 0.034(3) 0.036(2) -0.001(2) 0.005(2) -0.008(2)
C24 0.074(4) 0.039(3) 0.041(3) 0.004(2) 0.012(3) -0.001(3)
C25 0.113(6) 0.058(4) 0.049(3) 0.015(3) 0.024(4) -0.001(4)
C26 0.096(6) 0.068(4) 0.062(4) -0.001(4) 0.037(4) -0.010(4)
C27 0.071(5) 0.068(5) 0.081(4) 0.005(4) 0.026(4) 0.006(4)
C28 0.051(4) 0.061(4) 0.054(3) 0.015(3) 0.014(3) 0.002(3)
C29 0.033(3) 0.041(3) 0.046(3) 0.005(2) 0.008(2) -0.003(2)
C30 0.053(4) 0.072(4) 0.052(3) 0.016(3) 0.016(3) 0.018(3)
C31 0.049(4) 0.112(6) 0.086(5) 0.045(4) 0.007(4) 0.022(4)
C32 0.053(4) 0.149(8) 0.062(4) 0.064(5) -0.003(3) 0.009(4)
C33 0.060(5) 0.164(8) 0.060(4) 0.052(5) 0.010(3) 0.001(5)
C34 0.038(3) 0.095(5) 0.051(3) 0.025(3) 0.009(3) 0.003(3)
C35 0.053(4) 0.084(4) 0.063(4) 0.003(3) 0.018(3) -0.005(4)
C36 0.034(3) 0.089(5) 0.102(5) 0.000(4) 0.003(3) 0.003(3)
C37 0.053(4) 0.082(5) 0.132(6) -0.062(5) 0.016(4) 0.003(4)
C38 0.074(4) 0.055(4) 0.049(3) -0.022(3) 0.010(3) 0.000(3)
C39 0.100(6) 0.052(4) 0.077(5) -0.008(4) 0.031(4) 0.002(4)
C40 0.099(6) 0.094(6) 0.050(4) -0.012(4) -0.005(4) 0.006(5)
C41 0.111(7) 0.097(7) 0.086(5) -0.009(5) -0.021(5) -0.029(6)
C42 0.146(9) 0.082(6) 0.111(7) 0.016(5) -0.024(6) -0.051(6)
C43 0.111(6) 0.083(6) 0.066(4) 0.005(4) -0.013(4) -0.013(5)

loop_
_atom_type_symbol
_atom_type_description
_atom_type_scat_dispersion_real
_atom_type_scat_dispersion_imag
_atom_type_scat_source
C C 0.0033 0.0016 'International Tables Vol C Tables 4.2.6.8 and 6.1.1.4'
H H 0.0000 0.0000 'International Tables Vol C Tables 4.2.6.8 and 6.1.1.4'
Cl Cl 0.1484 0.1585 'International Tables Vol C Tables 4.2.6.8 and 6.1.1.4'
N N 0.0061 0.0033 'International Tables Vol C Tables 4.2.6.8 and 6.1.1.4'
O O 0.0106 0.0060 'International Tables Vol C Tables 4.2.6.8 and 6.1.1.4'

loop_
_geom_angle_atom_site_label_1
_geom_angle_atom_site_label_2
_geom_angle_atom_site_label_3
_geom_angle
C16 O2 H2 109.5
C9 N1 H1 125.0
C15 N1 H1 125.0
C15 N1 C9 110.0(4)
C5 N2 H2A 117.5
C5 N2 C37 125.0(5)
C37 N2 H2A 117.5
O1 C1 C2 116.6(4)
O1 C1 C6 122.5(4)
C6 C1 C2 120.7(4)
C1 C2 H2B 108.5
C1 C2 H2C 108.5
C1 C2 C3 115.2(4)
H2B C2 H2C 107.5
C3 C2 H2B 108.5
C3 C2 H2C 108.5
C2 C3 C4 107.6(4)
C2 C3 C35 111.1(5)
C2 C3 C36 109.9(5)
C35 C3 C4 109.9(4)
C35 C3 C36 108.8(5)
C36 C3 C4 109.3(5)
C3 C4 H4A 108.6
C3 C4 H4B 108.6
H4A C4 H4B 107.6
C5 C4 C3 114.7(4)
C5 C4 H4A 108.6
C5 C4 H4B 108.6
N2 C5 C4 115.6(4)
N2 C5 C6 122.5(4)
C6 C5 C4 121.9(4)
C1 C6 C7 116.4(4)
C5 C6 C1 119.0(4)
C5 C6 C7 124.3(4)
C6 C7 H7 104.2
C8 C7 C6 114.2(4)
C8 C7 H7 104.2
C8 C7 C29 113.2(4)
C29 C7 C6 115.2(4)
C29 C7 H7 104.2
C9 C8 C7 125.7(4)
C9 C8 C10 106.1(4)
C10 C8 C7 128.1(4)
N1 C9 C8 109.4(4)
N1 C9 C16 119.0(4)
C8 C9 C16 131.5(4)
C11 C10 C8 135.4(5)
C11 C10 C15 117.6(4)
C15 C10 C8 106.9(4)
C10 C11 H11 120.1
C12 C11 C10 119.7(5)
C12 C11 H11 120.1
C11 C12 H12 119.7
C11 C12 C13 120.5(5)
C13 C12 H12 119.7
C12 C13 H13 119.0
C14 C13 C12 121.9(5)
C14 C13 H13 119.0
C13 C14 H14 121.3
C13 C14 C15 117.4(5)
C15 C14 H14 121.3
N1 C15 C10 107.5(4)
N1 C15 C14 129.7(5)
C14 C15 C10 122.7(5)
O2 C16 C9 110.7(3)
O2 C16 C17 109.9(4)
O2 C16 C23 103.4(4)
C9 C16 C17 111.7(4)
C9 C16 C23 109.3(4)
C17 C16 C23 111.7(4)
C18 C17 C16 122.1(4)
C18 C17 C22 118.2(5)
C22 C17 C16 119.8(4)
C17 C18 H18 119.3
C17 C18 C19 121.3(5)
C19 C18 H18 119.3
C18 C19 H19 120.5
C20 C19 C18 119.0(5)
C20 C19 H19 120.5
C19 C20 Cl1 119.3(5)
C21 C20 Cl1 119.6(5)
C21 C20 C19 121.1(5)
C20 C21 H21 120.0
C20 C21 C22 120.1(5)
C22 C21 H21 120.0
C17 C22 H22 119.9
C21 C22 C17 120.3(5)
C21 C22 H22 119.9
C24 C23 C16 124.0(5)
C24 C23 C28 117.9(5)
C28 C23 C16 118.1(4)
C23 C24 H24 120.0
C23 C24 C25 120.1(6)
C25 C24 H24 120.0
C24 C25 H25 119.8
C26 C25 C24 120.5(6)
C26 C25 H25 119.8
C25 C26 Cl2 120.1(5)
C27 C26 Cl2 120.1(6)
C27 C26 C25 119.8(6)
C26 C27 H27 120.0
C26 C27 C28 120.1(7)
C28 C27 H27 120.0
C23 C28 H28 119.2
C27 C28 C23 121.6(5)
C27 C28 H28 119.2
C30 C29 C7 118.3(4)
C30 C29 C34 117.9(5)
C34 C29 C7 123.8(5)
C29 C30 H30 119.0
C29 C30 C31 122.1(6)
C31 C30 H30 119.0
C30 C31 H31 120.7
C32 C31 C30 118.7(6)
C32 C31 H31 120.7
C31 C32 Cl3 119.0(6)
C33 C32 Cl3 119.8(6)
C33 C32 C31 121.2(6)
C32 C33 H33 120.0
C32 C33 C34 120.0(6)
C34 C33 H33 120.0
C29 C34 C33 120.1(6)
C29 C34 H34 119.9
C33 C34 H34 119.9
C3 C35 H35A 109.5
C3 C35 H35B 109.5
C3 C35 H35C 109.5
H35A C35 H35B 109.5
H35A C35 H35C 109.5
H35B C35 H35C 109.5
C3 C36 H36A 109.5
C3 C36 H36B 109.5
C3 C36 H36C 109.5
H36A C36 H36B 109.5
H36A C36 H36C 109.5
H36B C36 H36C 109.5
N2 C37 H37A 109.2
N2 C37 H37B 109.2
N2 C37 C38 112.2(5)
H37A C37 H37B 107.9
C38 C37 H37A 109.2
C38 C37 H37B 109.2
C39 C38 C37 123.0(7)
C43 C38 C37 119.5(7)
C43 C38 C39 117.3(6)
C38 C39 H39 119.4
C38 C39 C40 121.1(7)
C40 C39 H39 119.4
C39 C40 H40 120.0
C41 C40 C39 120.0(7)
C41 C40 H40 120.0
C40 C41 H41 120.2
C42 C41 C40 119.6(7)
C42 C41 H41 120.2
C41 C42 H42 119.6
C41 C42 C43 120.8(8)
C43 C42 H42 119.6
C38 C43 C42 121.2(7)
C38 C43 H43 119.4
C42 C43 H43 119.4

loop_
_geom_bond_atom_site_label_1
_geom_bond_atom_site_label_2
_geom_bond_distance
Cl1 C20 1.741(6)
Cl2 C26 1.739(6)
Cl3 C32 1.747(6)
O1 C1 1.248(6)
O2 H2 0.8200
O2 C16 1.429(6)
N1 H1 0.8600
N1 C9 1.369(6)
N1 C15 1.363(6)
N2 H2A 0.8600
N2 C5 1.339(6)
N2 C37 1.460(7)
C1 C2 1.510(7)
C1 C6 1.411(6)
C2 H2B 0.9700
C2 H2C 0.9700
C2 C3 1.514(7)
C3 C4 1.529(7)
C3 C35 1.519(8)
C3 C36 1.525(8)
C4 H4A 0.9700
C4 H4B 0.9700
C4 C5 1.508(7)
C5 C6 1.385(6)
C6 C7 1.536(7)
C7 H7 0.9800
C7 C8 1.517(6)
C7 C29 1.529(6)
C8 C9 1.379(6)
C8 C10 1.445(7)
C9 C16 1.525(6)
C10 C11 1.395(6)
C10 C15 1.410(7)
C11 H11 0.9300
C11 C12 1.373(8)
C12 H12 0.9300
C12 C13 1.387(9)
C13 H13 0.9300
C13 C14 1.359(8)
C14 H14 0.9300
C14 C15 1.381(7)
C16 C17 1.532(7)
C16 C23 1.535(7)
C17 C18 1.374(7)
C17 C22 1.392(7)
C18 H18 0.9300
C18 C19 1.381(7)
C19 H19 0.9300
C19 C20 1.368(8)
C20 C21 1.350(9)
C21 H21 0.9300
C21 C22 1.380(8)
C22 H22 0.9300
C23 C24 1.376(7)
C23 C28 1.390(8)
C24 H24 0.9300
C24 C25 1.398(8)
C25 H25 0.9300
C25 C26 1.368(10)
C26 C27 1.360(9)
C27 H27 0.9300
C27 C28 1.371(8)
C28 H28 0.9300
C29 C30 1.367(7)
C29 C34 1.379(7)
C30 H30 0.9300
C30 C31 1.380(8)
C31 H31 0.9300
C31 C32 1.353(10)
C32 C33 1.352(10)
C33 H33 0.9300
C33 C34 1.387(8)
C34 H34 0.9300
C35 H35A 0.9600
C35 H35B 0.9600
C35 H35C 0.9600
C36 H36A 0.9600
C36 H36B 0.9600
C36 H36C 0.9600
C37 H37A 0.9700
C37 H37B 0.9700
C37 C38 1.495(8)
C38 C39 1.372(9)
C38 C43 1.360(9)
C39 H39 0.9300
C39 C40 1.379(10)
C40 H40 0.9300
C40 C41 1.355(11)
C41 H41 0.9300
C41 C42 1.336(11)
C42 H42 0.9300
C42 C43 1.376(11)
C43 H43 0.9300

loop_
_geom_hbond_atom_site_label_D
_geom_hbond_atom_site_label_H
_geom_hbond_atom_site_label_A
_geom_hbond_distance_DH
_geom_hbond_distance_HA
_geom_hbond_distance_DA
_geom_hbond_angle_DHA
_geom_hbond_site_symmetry_A
_geom_hbond_publ_flag
O2 H2 O1 0.82 1.98 2.784(5) 167.0 . yes
N1 H1 O1 0.86 2.19 2.819(5) 130.0 2_444 yes
